data_4072333
loop_
_publ_author_name
'Schuecker, Raffael'
'John, Roland O.'
'Jakupec, Michael A.'
'Arion, Vladimir B.'
'Keppler, Bernhard K.'

_publ_section_title
;
 Water-Soluble Mixed-Ligand Ruthenium(II) and Osmium(II) Arene Complexes
 with High Antiproliferative Activity
;
_journal_issue 24
_journal_name_full Organometallics
_journal_page_first 6587
_journal_paper_doi 10.1021/om800774t
_journal_volume 27
_journal_year 2008
_chemical_formula_sum 'C23 H24 F3 N3 O4 Ru S'
_chemical_formula_weight 596.58
_chemical_name_systematic
; 
(quinolin-8-olate-kappaN^1^,kappaO^8^)(1H-imidazole-kappaN^3^)
(1,2,3,4,5,6-hapto)-1-isopropyl-4-methylbenzene-ruthenium(II)
trifluoromethanesulfonate 
;
_space_group_IT_number 14
_symmetry_cell_setting monoclinic
_symmetry_space_group_name_Hall '-P 2ybc'
_symmetry_space_group_name_H-M 'P 1 21/c 1'
_atom_sites_solution_hydrogens geom
_atom_sites_solution_primary direct
_atom_sites_solution_secondary difmap
_audit_creation_method SHELXL-97
_cell_angle_alpha 90.00
_cell_angle_beta 105.74(3)
_cell_angle_gamma 90.00
_cell_formula_units_Z 4
_cell_length_a 12.819(3)
_cell_length_b 12.076(2)
_cell_length_c 15.823(3)
_cell_measurement_temperature 120(2)
_cell_volume 2357.6(9)
_computing_structure_refinement 'SHELXL-97 (Sheldrick, 1997)'
_computing_structure_solution 'SHELXS-97 (Sheldrick, 1990)'
_diffrn_ambient_temperature 120(2)
_diffrn_measured_fraction_theta_full 0.999
_diffrn_measured_fraction_theta_max 0.999
_diffrn_radiation_monochromator graphite
_diffrn_radiation_source 'fine-focus sealed tube'
_diffrn_radiation_type MoK\a
_diffrn_radiation_wavelength 0.71073
_diffrn_reflns_av_R_equivalents 0.0106
_diffrn_reflns_av_sigmaI/netI 0.0159
_diffrn_reflns_limit_h_max 15
_diffrn_reflns_limit_h_min -15
_diffrn_reflns_limit_k_max 14
_diffrn_reflns_limit_k_min -14
_diffrn_reflns_limit_l_max 19
_diffrn_reflns_limit_l_min -19
_diffrn_reflns_number 9018
_diffrn_reflns_theta_full 26.00
_diffrn_reflns_theta_max 26.00
_diffrn_reflns_theta_min 2.36
_exptl_absorpt_coefficient_mu 0.814
_exptl_absorpt_correction_T_max 0.8946
_exptl_absorpt_correction_T_min 0.8350
_exptl_absorpt_correction_type multi-scan
_exptl_absorpt_process_details SADABS
_exptl_crystal_density_diffrn 1.681
_exptl_crystal_density_method 'not measured'
_exptl_crystal_description block
_exptl_crystal_F_000 1208
_exptl_crystal_size_max 0.23
_exptl_crystal_size_mid 0.20
_exptl_crystal_size_min 0.14
_refine_diff_density_max 1.169
_refine_diff_density_min -0.683
_refine_diff_density_rms 0.091
_refine_ls_extinction_method none
_refine_ls_goodness_of_fit_ref 1.099
_refine_ls_hydrogen_treatment constr
_refine_ls_matrix_type full
_refine_ls_number_parameters 317
_refine_ls_number_reflns 4624
_refine_ls_number_restraints 0
_refine_ls_restrained_S_all 1.099
_refine_ls_R_factor_all 0.0246
_refine_ls_R_factor_gt 0.0227
_refine_ls_shift/su_max 0.001
_refine_ls_shift/su_mean 0.000
_refine_ls_structure_factor_coef Fsqd
_refine_ls_weighting_details 'calc w=1/[\s^2^(Fo^2^)+(0.0277P)^2^+2.5818P] where P=(Fo^2^+2Fc^2^)/3'
_refine_ls_weighting_scheme calc
_refine_ls_wR_factor_gt 0.0597
_refine_ls_wR_factor_ref 0.0606
_reflns_number_gt 4356
_reflns_number_total 4624
_reflns_threshold_expression >2sigma(I)
_cod_data_source_file om800774t_si_003.cif
_cod_data_source_block rojo031_6a
_cod_original_cell_volume 2357.6(8)
_cod_original_sg_symbol_H-M P21/c
_cod_database_code 4072333

loop_
_symmetry_equiv_pos_as_xyz
'x, y, z'
'-x, y+1/2, -z+1/2'
'-x, -y, -z'
'x, -y-1/2, z-1/2'

loop_
_atom_site_label
_atom_site_type_symbol
_atom_site_fract_x
_atom_site_fract_y
_atom_site_fract_z
_atom_site_U_iso_or_equiv
_atom_site_adp_type
_atom_site_occupancy
_atom_site_symmetry_multiplicity
_atom_site_calc_flag
_atom_site_refinement_flags
Ru1 Ru 0.223538(11) 0.136880(12) 0.279175(9) 0.01147(6) Uani 1 1 d .
O1 O 0.12335(11) 0.23341(11) 0.18075(8) 0.0158(3) Uani 1 1 d .
N1 N 0.22142(13) 0.04432(14) 0.16703(11) 0.0160(3) Uani 1 1 d .
N2 N 0.07843(13) 0.05456(13) 0.27524(10) 0.0147(3) Uani 1 1 d .
N3 N -0.04043(13) -0.06980(15) 0.29268(10) 0.0179(3) Uani 1 1 d .
H30 H -0.0681 -0.1336 0.3026 0.021 Uiso 1 1 calc R
C1 C 0.35545(15) 0.26073(17) 0.31317(13) 0.0182(4) Uani 1 1 d .
C2 C 0.28003(15) 0.27997(17) 0.36421(12) 0.0170(4) Uani 1 1 d .
H2 H 0.2482 0.3512 0.3630 0.020 Uiso 1 1 calc R
C3 C 0.25200(15) 0.19648(17) 0.41581(12) 0.0159(4) Uani 1 1 d .
H3 H 0.2034 0.2126 0.4501 0.019 Uiso 1 1 calc R
C4 C 0.29605(15) 0.08703(17) 0.41729(12) 0.0159(4) Uani 1 1 d .
C5 C 0.36947(15) 0.06708(18) 0.36655(12) 0.0177(4) Uani 1 1 d .
H5 H 0.3992 -0.0049 0.3660 0.021 Uiso 1 1 calc R
C6 C 0.39987(15) 0.15349(18) 0.31586(13) 0.0192(4) Uani 1 1 d .
H6 H 0.4508 0.1383 0.2835 0.023 Uiso 1 1 calc R
C7 C 0.38025(19) 0.34981(19) 0.25572(16) 0.0269(5) Uani 1 1 d .
H7A H 0.3132 0.3883 0.2256 0.040 Uiso 1 1 calc R
H7B H 0.4125 0.3167 0.2122 0.040 Uiso 1 1 calc R
H7C H 0.4313 0.4028 0.2918 0.040 Uiso 1 1 calc R
C8 C 0.26758(16) -0.00641(17) 0.47100(13) 0.0185(4) Uani 1 1 d .
H8 H 0.2498 -0.0732 0.4323 0.022 Uiso 1 1 calc R
C9 C 0.17028(18) 0.01775(19) 0.50687(14) 0.0234(4) Uani 1 1 d .
H9A H 0.1568 -0.0462 0.5406 0.035 Uiso 1 1 calc R
H9B H 0.1061 0.0318 0.4579 0.035 Uiso 1 1 calc R
H9C H 0.1857 0.0830 0.5450 0.035 Uiso 1 1 calc R
C10 C 0.36852(18) -0.0337(2) 0.54662(14) 0.0263(5) Uani 1 1 d .
H10A H 0.3516 -0.0943 0.5819 0.040 Uiso 1 1 calc R
H10B H 0.3901 0.0320 0.5837 0.040 Uiso 1 1 calc R
H10C H 0.4280 -0.0560 0.5224 0.040 Uiso 1 1 calc R
C11 C 0.27357(17) -0.04935(18) 0.16235(14) 0.0224(4) Uani 1 1 d .
H11 H 0.3189 -0.0802 0.2147 0.027 Uiso 1 1 calc R
C12 C 0.26380(19) -0.1043(2) 0.08226(16) 0.0282(5) Uani 1 1 d .
H12 H 0.3029 -0.1709 0.0811 0.034 Uiso 1 1 calc R
C13 C 0.19843(18) -0.0625(2) 0.00646(14) 0.0263(5) Uani 1 1 d .
H13 H 0.1920 -0.0995 -0.0477 0.032 Uiso 1 1 calc R
C14 C 0.14008(17) 0.03638(18) 0.00879(13) 0.0206(4) Uani 1 1 d .
C15 C 0.06632(18) 0.0849(2) -0.06475(13) 0.0255(5) Uani 1 1 d .
H15 H 0.0545 0.0519 -0.1211 0.031 Uiso 1 1 calc R
C16 C 0.01212(18) 0.1792(2) -0.05501(13) 0.0260(5) Uani 1 1 d .
H16 H -0.0377 0.2105 -0.1050 0.031 Uiso 1 1 calc R
C17 C 0.02795(17) 0.23180(18) 0.02747(13) 0.0216(4) Uani 1 1 d .
H17 H -0.0113 0.2971 0.0324 0.026 Uiso 1 1 calc R
C18 C 0.10084(15) 0.18770(17) 0.10105(12) 0.0159(4) Uani 1 1 d .
C19 C 0.15545(16) 0.08784(17) 0.09150(12) 0.0163(4) Uani 1 1 d .
C20 C 0.06284(16) -0.05182(16) 0.29189(12) 0.0161(4) Uani 1 1 d .
H20 H 0.1174 -0.1073 0.3018 0.019 Uiso 1 1 calc R
C21 C -0.09513(16) 0.02892(17) 0.27530(13) 0.0189(4) Uani 1 1 d .
H21 H -0.1694 0.0415 0.2717 0.023 Uiso 1 1 calc R
C22 C -0.02216(15) 0.10474(17) 0.26428(12) 0.0165(4) Uani 1 1 d .
H22 H -0.0373 0.1808 0.2511 0.020 Uiso 1 1 calc R
S1 S 0.64480(4) 0.21410(4) 0.17137(3) 0.02137(12) Uani 1 1 d .
F1 F 0.60567(13) 0.03235(12) 0.07737(11) 0.0410(4) Uani 1 1 d .
F2 F 0.46372(12) 0.10968(15) 0.09989(11) 0.0452(4) Uani 1 1 d .
F3 F 0.53985(12) 0.17934(14) 0.00625(9) 0.0416(4) Uani 1 1 d .
O10 O 0.74365(12) 0.22963(14) 0.14596(11) 0.0285(3) Uani 1 1 d .
O20 O 0.65427(16) 0.14824(16) 0.24843(12) 0.0391(4) Uani 1 1 d .
O30 O 0.58087(14) 0.31370(14) 0.16635(13) 0.0359(4) Uani 1 1 d .
C23 C 0.5590(2) 0.12989(19) 0.08392(16) 0.0286(5) Uani 1 1 d .

loop_
_atom_site_aniso_label
_atom_site_aniso_U_11
_atom_site_aniso_U_22
_atom_site_aniso_U_33
_atom_site_aniso_U_23
_atom_site_aniso_U_13
_atom_site_aniso_U_12
Ru1 0.01164(9) 0.01296(9) 0.00996(9) -0.00067(5) 0.00319(6) 0.00091(5)
O1 0.0181(7) 0.0156(7) 0.0124(6) -0.0004(5) 0.0018(5) 0.0013(5)
N1 0.0174(8) 0.0162(8) 0.0160(8) -0.0016(6) 0.0075(6) -0.0011(7)
N2 0.0241(8) 0.0127(8) 0.0070(7) 0.0006(6) 0.0035(6) 0.0038(7)
N3 0.0209(8) 0.0185(9) 0.0140(8) 0.0003(6) 0.0043(6) -0.0073(7)
C1 0.0151(9) 0.0225(10) 0.0166(9) -0.0028(8) 0.0035(7) -0.0054(8)
C2 0.0157(9) 0.0179(10) 0.0158(9) -0.0050(8) 0.0015(7) -0.0018(8)
C3 0.0149(9) 0.0216(10) 0.0107(9) -0.0045(7) 0.0025(7) -0.0008(8)
C4 0.0131(9) 0.0217(10) 0.0107(8) -0.0011(8) -0.0006(7) 0.0013(8)
C5 0.0133(9) 0.0221(10) 0.0158(9) -0.0007(8) 0.0007(7) 0.0034(8)
C6 0.0106(9) 0.0285(11) 0.0185(10) -0.0004(8) 0.0037(7) 0.0014(8)
C7 0.0290(12) 0.0244(11) 0.0318(12) 0.0007(9) 0.0158(10) -0.0054(9)
C8 0.0198(10) 0.0204(10) 0.0137(9) 0.0019(8) 0.0018(8) 0.0005(8)
C9 0.0247(10) 0.0294(12) 0.0177(10) 0.0019(9) 0.0083(8) -0.0027(9)
C10 0.0251(11) 0.0321(12) 0.0180(10) 0.0065(9) -0.0006(9) 0.0025(9)
C11 0.0226(10) 0.0217(11) 0.0244(11) -0.0034(8) 0.0092(8) 0.0023(8)
C12 0.0296(12) 0.0254(11) 0.0351(13) -0.0124(10) 0.0181(10) -0.0008(10)
C13 0.0280(11) 0.0328(13) 0.0239(11) -0.0148(9) 0.0169(9) -0.0111(9)
C14 0.0222(10) 0.0272(11) 0.0159(9) -0.0055(8) 0.0112(8) -0.0120(9)
C15 0.0284(11) 0.0377(13) 0.0119(9) -0.0043(9) 0.0081(8) -0.0177(10)
C16 0.0247(11) 0.0373(13) 0.0131(9) 0.0069(9) 0.0001(8) -0.0130(10)
C17 0.0208(10) 0.0237(11) 0.0187(10) 0.0058(8) 0.0025(8) -0.0033(8)
C18 0.0171(9) 0.0180(10) 0.0129(9) 0.0013(7) 0.0043(7) -0.0053(8)
C19 0.0190(9) 0.0182(10) 0.0134(9) -0.0012(8) 0.0074(7) -0.0050(8)
C20 0.0178(9) 0.0171(10) 0.0118(9) -0.0013(7) 0.0011(7) -0.0011(8)
C21 0.0178(9) 0.0232(11) 0.0167(9) -0.0018(8) 0.0061(8) -0.0011(8)
C22 0.0160(9) 0.0183(10) 0.0158(9) -0.0019(8) 0.0051(7) 0.0005(8)
S1 0.0220(3) 0.0196(3) 0.0249(3) -0.0044(2) 0.0105(2) -0.0024(2)
F1 0.0571(10) 0.0228(7) 0.0501(9) -0.0143(6) 0.0264(8) -0.0062(7)
F2 0.0320(8) 0.0569(10) 0.0523(10) -0.0203(8) 0.0207(7) -0.0229(7)
F3 0.0421(8) 0.0539(10) 0.0259(7) 0.0001(7) 0.0042(6) -0.0034(7)
O10 0.0222(8) 0.0298(9) 0.0360(9) -0.0030(7) 0.0120(7) -0.0025(7)
O20 0.0477(11) 0.0454(11) 0.0266(9) 0.0037(8) 0.0140(8) -0.0058(9)
O30 0.0301(9) 0.0217(9) 0.0593(12) -0.0107(8) 0.0183(8) 0.0009(7)
C23 0.0301(12) 0.0296(13) 0.0300(12) -0.0059(10) 0.0146(10) -0.0074(9)

loop_
_atom_type_symbol
_atom_type_description
_atom_type_scat_dispersion_real
_atom_type_scat_dispersion_imag
_atom_type_scat_source
C C 0.0033 0.0016 'International Tables Vol C Tables 4.2.6.8 and 6.1.1.4'
H H 0.0000 0.0000 'International Tables Vol C Tables 4.2.6.8 and 6.1.1.4'
N N 0.0061 0.0033 'International Tables Vol C Tables 4.2.6.8 and 6.1.1.4'
O O 0.0106 0.0060 'International Tables Vol C Tables 4.2.6.8 and 6.1.1.4'
F F 0.0171 0.0103 'International Tables Vol C Tables 4.2.6.8 and 6.1.1.4'
S S 0.1246 0.1234 'International Tables Vol C Tables 4.2.6.8 and 6.1.1.4'
Ru Ru -1.2594 0.8363 'International Tables Vol C Tables 4.2.6.8 and 6.1.1.4'

loop_
_geom_angle_atom_site_label_1
_geom_angle_atom_site_label_2
_geom_angle_atom_site_label_3
_geom_angle
O1 Ru1 N1 78.55(6)
O1 Ru1 N2 83.17(6)
N1 Ru1 N2 85.08(6)
O1 Ru1 C5 160.37(7)
N1 Ru1 C5 98.24(7)
N2 Ru1 C5 116.05(7)
O1 Ru1 C6 122.02(7)
N1 Ru1 C6 92.80(7)
N2 Ru1 C6 153.84(7)
C5 Ru1 C6 38.40(8)
O1 Ru1 C2 92.97(7)
N1 Ru1 C2 150.40(7)
N2 Ru1 C2 122.40(7)
C5 Ru1 C2 80.27(8)
C6 Ru1 C2 67.56(8)
O1 Ru1 C1 94.53(7)
N1 Ru1 C1 113.63(7)
N2 Ru1 C1 160.41(7)
C5 Ru1 C1 68.78(8)
C6 Ru1 C1 37.42(8)
C2 Ru1 C1 38.11(7)
O1 Ru1 C3 116.92(7)
N1 Ru1 C3 164.50(7)
N2 Ru1 C3 95.34(7)
C5 Ru1 C3 67.61(8)
C6 Ru1 C3 79.98(8)
C2 Ru1 C3 37.19(7)
C1 Ru1 C3 68.28(7)
O1 Ru1 C4 153.88(6)
N1 Ru1 C4 126.71(7)
N2 Ru1 C4 91.83(7)
C5 Ru1 C4 37.59(7)
C6 Ru1 C4 68.63(8)
C2 Ru1 C4 68.13(8)
C1 Ru1 C4 81.68(8)
C3 Ru1 C4 37.83(7)
C18 O1 Ru1 113.95(12)
C11 N1 C19 118.71(17)
C11 N1 Ru1 127.78(14)
C19 N1 Ru1 113.49(13)
C20 N2 C22 105.06(17)
C20 N2 Ru1 128.97(13)
C22 N2 Ru1 125.59(13)
C20 N3 C21 107.97(17)
C20 N3 H30 126.0
C21 N3 H30 126.0
C6 C1 C2 117.33(18)
C6 C1 C7 121.84(18)
C2 C1 C7 120.74(19)
C6 C1 Ru1 70.26(11)
C2 C1 Ru1 70.09(11)
C7 C1 Ru1 127.77(15)
C3 C2 C1 121.88(19)
C3 C2 Ru1 72.33(11)
C1 C2 Ru1 71.81(11)
C3 C2 H2 119.1
C1 C2 H2 119.1
Ru1 C2 H2 129.3
C2 C3 C4 120.62(18)
C2 C3 Ru1 70.48(11)
C4 C3 Ru1 71.11(10)
C2 C3 H3 119.7
C4 C3 H3 119.7
Ru1 C3 H3 131.6
C5 C4 C3 117.86(18)
C5 C4 C8 119.36(18)
C3 C4 C8 122.78(17)
C5 C4 Ru1 69.61(11)
C3 C4 Ru1 71.06(10)
C8 C4 Ru1 130.96(13)
C4 C5 C6 121.18(19)
C4 C5 Ru1 72.80(11)
C6 C5 Ru1 71.29(11)
C4 C5 H5 119.4
C6 C5 H5 119.4
Ru1 C5 H5 128.9
C1 C6 C5 121.10(18)
C1 C6 Ru1 72.32(11)
C5 C6 Ru1 70.31(11)
C1 C6 H6 119.4
C5 C6 H6 119.4
Ru1 C6 H6 130.7
C1 C7 H7A 109.5
C1 C7 H7B 109.5
H7A C7 H7B 109.5
C1 C7 H7C 109.5
H7A C7 H7C 109.5
H7B C7 H7C 109.5
C4 C8 C9 114.21(17)
C4 C8 C10 108.38(17)
C9 C8 C10 110.46(17)
C4 C8 H8 107.9
C9 C8 H8 107.9
C10 C8 H8 107.9
C8 C9 H9A 109.5
C8 C9 H9B 109.5
H9A C9 H9B 109.5
C8 C9 H9C 109.5
H9A C9 H9C 109.5
H9B C9 H9C 109.5
C8 C10 H10A 109.5
C8 C10 H10B 109.5
H10A C10 H10B 109.5
C8 C10 H10C 109.5
H10A C10 H10C 109.5
H10B C10 H10C 109.5
N1 C11 C12 122.0(2)
N1 C11 H11 119.0
C12 C11 H11 119.0
C13 C12 C11 120.2(2)
C13 C12 H12 119.9
C11 C12 H12 119.9
C12 C13 C14 119.60(19)
C12 C13 H13 120.2
C14 C13 H13 120.2
C15 C14 C19 118.3(2)
C15 C14 C13 124.70(19)
C19 C14 C13 117.0(2)
C16 C15 C14 120.07(19)
C16 C15 H15 120.0
C14 C15 H15 120.0
C15 C16 C17 121.9(2)
C15 C16 H16 119.0
C17 C16 H16 119.0
C18 C17 C16 119.8(2)
C18 C17 H17 120.1
C16 C17 H17 120.1
O1 C18 C17 123.95(19)
O1 C18 C19 117.67(17)
C17 C18 C19 118.38(18)
N1 C19 C14 122.54(19)
N1 C19 C18 115.99(17)
C14 C19 C18 121.45(18)
N2 C20 N3 110.92(18)
N2 C20 H20 124.5
N3 C20 H20 124.5
C22 C21 N3 106.26(17)
C22 C21 H21 126.9
N3 C21 H21 126.9
C21 C22 N2 109.79(18)
C21 C22 H22 125.1
N2 C22 H22 125.1
O20 S1 O10 115.56(11)
O20 S1 O30 115.11(12)
O10 S1 O30 113.86(10)
O20 S1 C23 103.31(11)
O10 S1 C23 104.81(10)
O30 S1 C23 101.87(11)
F3 C23 F2 108.0(2)
F3 C23 F1 107.36(19)
F2 C23 F1 107.76(19)
F3 C23 S1 111.90(16)
F2 C23 S1 110.64(16)
F1 C23 S1 111.04(17)

loop_
_geom_bond_atom_site_label_1
_geom_bond_atom_site_label_2
_geom_bond_distance
Ru1 O1 2.0853(14)
Ru1 N1 2.0911(16)
Ru1 N2 2.0950(17)
Ru1 C5 2.172(2)
Ru1 C6 2.185(2)
Ru1 C2 2.1890(19)
Ru1 C1 2.212(2)
Ru1 C3 2.2130(19)
Ru1 C4 2.2137(19)
O1 C18 1.335(2)
N1 C11 1.326(3)
N1 C19 1.368(3)
N2 C20 1.337(3)
N2 C22 1.392(3)
N3 C20 1.345(3)
N3 C21 1.373(3)
N3 H30 0.8800
C1 C6 1.411(3)
C1 C2 1.437(3)
C1 C7 1.497(3)
C2 C3 1.404(3)
C2 H2 0.9500
C3 C4 1.435(3)
C3 H3 0.9500
C4 C5 1.414(3)
C4 C8 1.515(3)
C5 C6 1.433(3)
C5 H5 0.9500
C6 H6 0.9500
C7 H7A 0.9800
C7 H7B 0.9800
C7 H7C 0.9800
C8 C9 1.532(3)
C8 C10 1.541(3)
C8 H8 1.0000
C9 H9A 0.9800
C9 H9B 0.9800
C9 H9C 0.9800
C10 H10A 0.9800
C10 H10B 0.9800
C10 H10C 0.9800
C11 C12 1.406(3)
C11 H11 0.9500
C12 C13 1.360(3)
C12 H12 0.9500
C13 C14 1.415(3)
C13 H13 0.9500
C14 C15 1.412(3)
C14 C19 1.413(3)
C15 C16 1.364(4)
C15 H15 0.9500
C16 C17 1.416(3)
C16 H16 0.9500
C17 C18 1.386(3)
C17 H17 0.9500
C18 C19 1.423(3)
C20 H20 0.9500
C21 C22 1.354(3)
C21 H21 0.9500
C22 H22 0.9500
S1 O20 1.4331(18)
S1 O10 1.4418(16)
S1 O30 1.4455(17)
S1 C23 1.826(2)
F1 C23 1.338(3)
F2 C23 1.335(3)
F3 C23 1.328(3)

loop_
_geom_torsion_atom_site_label_1
_geom_torsion_atom_site_label_2
_geom_torsion_atom_site_label_3
_geom_torsion_atom_site_label_4
_geom_torsion
N1 Ru1 O1 C18 5.13(12)
N2 Ru1 O1 C18 -81.21(13)
C5 Ru1 O1 C18 87.5(2)
C6 Ru1 O1 C18 91.23(14)
C2 Ru1 O1 C18 156.51(13)
C1 Ru1 O1 C18 118.35(13)
C3 Ru1 O1 C18 -173.75(12)
C4 Ru1 O1 C18 -161.34(15)
O1 Ru1 N1 C11 178.46(18)
N2 Ru1 N1 C11 -97.53(18)
C5 Ru1 N1 C11 18.13(18)
C6 Ru1 N1 C11 56.34(18)
C2 Ru1 N1 C11 102.9(2)
C1 Ru1 N1 C11 88.50(18)
C3 Ru1 N1 C11 -5.3(4)
C4 Ru1 N1 C11 -8.9(2)
O1 Ru1 N1 C19 -3.01(13)
N2 Ru1 N1 C19 81.00(13)
C5 Ru1 N1 C19 -163.35(14)
C6 Ru1 N1 C19 -125.13(14)
C2 Ru1 N1 C19 -78.57(19)
C1 Ru1 N1 C19 -92.97(14)
C3 Ru1 N1 C19 173.2(2)
C4 Ru1 N1 C19 169.61(12)
O1 Ru1 N2 C20 149.37(16)
N1 Ru1 N2 C20 70.34(16)
C5 Ru1 N2 C20 -26.44(18)
C6 Ru1 N2 C20 -16.0(3)
C2 Ru1 N2 C20 -121.45(16)
C1 Ru1 N2 C20 -126.3(2)
C3 Ru1 N2 C20 -94.10(16)
C4 Ru1 N2 C20 -56.35(16)
O1 Ru1 N2 C22 -38.83(14)
N1 Ru1 N2 C22 -117.85(15)
C5 Ru1 N2 C22 145.37(14)
C6 Ru1 N2 C22 155.83(16)
C2 Ru1 N2 C22 50.36(17)
C1 Ru1 N2 C22 45.5(3)
C3 Ru1 N2 C22 77.71(15)
C4 Ru1 N2 C22 115.46(15)
O1 Ru1 C1 C6 -140.52(12)
N1 Ru1 C1 C6 -61.04(13)
N2 Ru1 C1 C6 137.15(19)
C5 Ru1 C1 C6 28.84(12)
C2 Ru1 C1 C6 130.44(17)
C3 Ru1 C1 C6 102.27(13)
C4 Ru1 C1 C6 65.49(12)
O1 Ru1 C1 C2 89.04(12)
N1 Ru1 C1 C2 168.51(11)
N2 Ru1 C1 C2 6.7(3)
C5 Ru1 C1 C2 -101.60(13)
C6 Ru1 C1 C2 -130.44(17)
C3 Ru1 C1 C2 -28.17(11)
C4 Ru1 C1 C2 -64.95(12)
O1 Ru1 C1 C7 -24.98(19)
N1 Ru1 C1 C7 54.5(2)
N2 Ru1 C1 C7 -107.3(2)
C5 Ru1 C1 C7 144.4(2)
C6 Ru1 C1 C7 115.5(2)
C2 Ru1 C1 C7 -114.0(2)
C3 Ru1 C1 C7 -142.2(2)
C4 Ru1 C1 C7 -178.97(19)
C6 C1 C2 C3 0.8(3)
C7 C1 C2 C3 177.36(18)
Ru1 C1 C2 C3 54.50(16)
C6 C1 C2 Ru1 -53.74(16)
C7 C1 C2 Ru1 122.86(19)
O1 Ru1 C2 C3 132.96(11)
N1 Ru1 C2 C3 -155.16(13)
N2 Ru1 C2 C3 49.17(13)
C5 Ru1 C2 C3 -65.59(12)
C6 Ru1 C2 C3 -103.47(13)
C1 Ru1 C2 C3 -133.49(17)
C4 Ru1 C2 C3 -28.48(11)
O1 Ru1 C2 C1 -93.55(12)
N1 Ru1 C2 C1 -21.7(2)
N2 Ru1 C2 C1 -177.34(10)
C5 Ru1 C2 C1 67.89(12)
C6 Ru1 C2 C1 30.02(12)
C3 Ru1 C2 C1 133.49(17)
C4 Ru1 C2 C1 105.01(13)
C1 C2 C3 C4 -1.8(3)
Ru1 C2 C3 C4 52.49(16)
C1 C2 C3 Ru1 -54.26(16)
O1 Ru1 C3 C2 -55.05(12)
N1 Ru1 C3 C2 129.1(2)
N2 Ru1 C3 C2 -140.09(11)
C5 Ru1 C3 C2 103.90(13)
C6 Ru1 C3 C2 65.90(12)
C1 Ru1 C3 C2 28.81(11)
C4 Ru1 C3 C2 133.82(17)
O1 Ru1 C3 C4 171.13(10)
N1 Ru1 C3 C4 -4.7(3)
N2 Ru1 C3 C4 86.09(11)
C5 Ru1 C3 C4 -29.92(11)
C6 Ru1 C3 C4 -67.93(12)
C2 Ru1 C3 C4 -133.82(17)
C1 Ru1 C3 C4 -105.01(12)
C2 C3 C4 C5 1.1(3)
Ru1 C3 C4 C5 53.27(15)
C2 C3 C4 C8 -179.31(17)
Ru1 C3 C4 C8 -127.11(17)
C2 C3 C4 Ru1 -52.20(16)
O1 Ru1 C4 C5 -149.09(14)
N1 Ru1 C4 C5 47.53(15)
N2 Ru1 C4 C5 132.75(12)
C6 Ru1 C4 C5 -29.40(12)
C2 Ru1 C4 C5 -102.86(13)
C1 Ru1 C4 C5 -65.82(13)
C3 Ru1 C4 C5 -130.89(17)
O1 Ru1 C4 C3 -18.2(2)
N1 Ru1 C4 C3 178.42(10)
N2 Ru1 C4 C3 -96.36(11)
C5 Ru1 C4 C3 130.89(17)
C6 Ru1 C4 C3 101.50(13)
C2 Ru1 C4 C3 28.03(11)
C1 Ru1 C4 C3 65.07(12)
O1 Ru1 C4 C8 99.2(2)
N1 Ru1 C4 C8 -64.2(2)
N2 Ru1 C4 C8 21.04(18)
C5 Ru1 C4 C8 -111.7(2)
C6 Ru1 C4 C8 -141.1(2)
C2 Ru1 C4 C8 145.4(2)
C1 Ru1 C4 C8 -177.53(19)
C3 Ru1 C4 C8 117.4(2)
C3 C4 C5 C6 0.6(3)
C8 C4 C5 C6 -179.05(17)
Ru1 C4 C5 C6 54.55(16)
C3 C4 C5 Ru1 -53.97(15)
C8 C4 C5 Ru1 126.40(16)
O1 Ru1 C5 C4 137.70(18)
N1 Ru1 C5 C4 -143.31(12)
N2 Ru1 C5 C4 -54.78(13)
C6 Ru1 C5 C4 132.62(18)
C2 Ru1 C5 C4 66.63(12)
C1 Ru1 C5 C4 104.47(13)
C3 Ru1 C5 C4 30.10(12)
O1 Ru1 C5 C6 5.1(3)
N1 Ru1 C5 C6 84.07(12)
N2 Ru1 C5 C6 172.60(11)
C2 Ru1 C5 C6 -65.99(12)
C1 Ru1 C5 C6 -28.15(12)
C3 Ru1 C5 C6 -102.53(13)
C4 Ru1 C5 C6 -132.62(18)
C2 C1 C6 C5 0.9(3)
C7 C1 C6 C5 -175.65(19)
Ru1 C1 C6 C5 -52.74(17)
C2 C1 C6 Ru1 53.65(15)
C7 C1 C6 Ru1 -122.90(19)
C4 C5 C6 C1 -1.6(3)
Ru1 C5 C6 C1 53.65(17)
C4 C5 C6 Ru1 -55.25(16)
O1 Ru1 C6 C1 48.38(14)
N1 Ru1 C6 C1 126.62(12)
N2 Ru1 C6 C1 -148.85(14)
C5 Ru1 C6 C1 -133.63(18)
C2 Ru1 C6 C1 -30.54(11)
C3 Ru1 C6 C1 -67.19(12)
C4 Ru1 C6 C1 -104.81(13)
O1 Ru1 C6 C5 -177.99(10)
N1 Ru1 C6 C5 -99.75(12)
N2 Ru1 C6 C5 -15.2(2)
C2 Ru1 C6 C5 103.09(13)
C1 Ru1 C6 C5 133.63(18)
C3 Ru1 C6 C5 66.43(12)
C4 Ru1 C6 C5 28.82(12)
C5 C4 C8 C9 -167.54(17)
C3 C4 C8 C9 12.8(3)
Ru1 C4 C8 C9 -79.9(2)
C5 C4 C8 C10 68.9(2)
C3 C4 C8 C10 -110.7(2)
Ru1 C4 C8 C10 156.52(15)
C19 N1 C11 C12 0.6(3)
Ru1 N1 C11 C12 179.07(16)
N1 C11 C12 C13 -0.7(3)
C11 C12 C13 C14 -0.2(3)
C12 C13 C14 C15 -177.1(2)
C12 C13 C14 C19 1.2(3)
C19 C14 C15 C16 0.1(3)
C13 C14 C15 C16 178.4(2)
C14 C15 C16 C17 0.6(3)
C15 C16 C17 C18 0.4(3)
Ru1 O1 C18 C17 173.64(15)
Ru1 O1 C18 C19 -6.5(2)
C16 C17 C18 O1 177.89(18)
C16 C17 C18 C19 -1.9(3)
C11 N1 C19 C14 0.5(3)
Ru1 N1 C19 C14 -178.17(15)
C11 N1 C19 C18 179.29(18)
Ru1 N1 C19 C18 0.6(2)
C15 C14 C19 N1 177.02(18)
C13 C14 C19 N1 -1.4(3)
C15 C14 C19 C18 -1.7(3)
C13 C14 C19 C18 179.86(18)
O1 C18 C19 N1 4.0(3)
C17 C18 C19 N1 -176.17(17)
O1 C18 C19 C14 -177.22(17)
C17 C18 C19 C14 2.6(3)
C22 N2 C20 N3 -0.6(2)
Ru1 N2 C20 N3 172.51(12)
C21 N3 C20 N2 0.4(2)
C20 N3 C21 C22 0.1(2)
N3 C21 C22 N2 -0.4(2)
C20 N2 C22 C21 0.6(2)
Ru1 N2 C22 C21 -172.78(13)
O20 S1 C23 F3 179.15(17)
O10 S1 C23 F3 -59.44(19)
O30 S1 C23 F3 59.45(19)
O20 S1 C23 F2 58.7(2)
O10 S1 C23 F2 -179.87(17)
O30 S1 C23 F2 -61.0(2)
O20 S1 C23 F1 -60.90(18)
O10 S1 C23 F1 60.52(18)
O30 S1 C23 F1 179.40(16)
